data_1567341
loop_
_publ_author_name
'Pichon-Barr\'e, Delphine'
'Zhang, Ziyun'
'Cador, A\"el'
'Vives, Thomas'
'Roisnel, Thierry'
'Basl\'e, Olivier'
'Jarrige, Lucie'
'Cavallo, Luigi'
'Falivene, Laura'
'Mauduit, Marc'

_publ_section_title
;
 Chiral oxazolidines acting as transient hydroxyalkyl-functionalized
 N-heterocyclic carbenes: an efficient route to air stable copper and gold
 complexes for asymmetric catalysis
;
_journal_name_full 'Chemical Science'
_journal_paper_doi 10.1039/D2SC02908A
_journal_year 2022
_chemical_absolute_configuration ad
_chemical_compound_source 'synthesis as described'
_chemical_formula_moiety 'C21 H34 Au Cl N2 O'
_chemical_formula_sum 'C21 H34 Au Cl N2 O'
_chemical_formula_weight 562.92
_space_group_crystal_system orthorhombic
_space_group_IT_number 19
_space_group_name_Hall 'P 2ac 2ab'
_space_group_name_H-M_alt 'P 21 21 21'
_atom_sites_solution_hydrogens geom
_audit_update_record
;
2021-06-16 deposited with the CCDC.	2022-07-05 downloaded from the CCDC.
;
_cell_angle_alpha 90
_cell_angle_beta 90
_cell_angle_gamma 90
_cell_formula_units_Z 4
_cell_length_a 9.7764(12)
_cell_length_b 14.6129(18)
_cell_length_c 16.587(2)
_cell_measurement_reflns_used 6963
_cell_measurement_temperature 150
_cell_measurement_theta_max 27.4800
_cell_measurement_theta_min 2.4182
_cell_measurement_wavelength 0.71073
_cell_volume 2369.6(5)
_computing_cell_refinement 'APEX3 (Bruker, 2015)'
_computing_data_collection 'SAINT (Bruker, 2014)'
_computing_data_reduction 'SAINT (Bruker, 2014)'
_computing_molecular_graphics 'SXGRAPH (Farrugia, 1999), Mercury (CSD, 2016)'
_computing_publication_material 'CRYSCALC (T. Roisnel, local program, 2019)'
_computing_structure_refinement 'SHELXL-2018_3 (Sheldrick, 2018)'
_computing_structure_solution 'SHELXT (Sheldrick, 2015)'
_diffrn_ambient_temperature 150
_diffrn_detector '(CMOS) PHOTON 100'
_diffrn_detector_area_resol_mean 10.4167
_diffrn_measured_fraction_theta_full 0.985
_diffrn_measured_fraction_theta_max 0.981
_diffrn_measurement_device_type 'D8 VENTURE Bruker AXS'
_diffrn_measurement_method 'rotation images'
_diffrn_radiation_monochromator 'multilayer monochromator'
_diffrn_radiation_probe x-ray
_diffrn_radiation_source 'Incoatec microfocus sealed tube'
_diffrn_radiation_type MoK\a
_diffrn_radiation_wavelength 0.71073
_diffrn_reflns_av_R_equivalents 0.0789
_diffrn_reflns_av_unetI/netI 0.0937
_diffrn_reflns_limit_h_max 12
_diffrn_reflns_limit_h_min -12
_diffrn_reflns_limit_k_max 18
_diffrn_reflns_limit_k_min -14
_diffrn_reflns_limit_l_max 21
_diffrn_reflns_limit_l_min -21
_diffrn_reflns_number 13335
_diffrn_reflns_theta_full 25.242
_diffrn_reflns_theta_max 27.548
_diffrn_reflns_theta_min 2.418
_diffrn_source_current 1.0
_diffrn_source_voltage 50.0
_exptl_absorpt_coefficient_mu 6.332
_exptl_absorpt_correction_T_max 0.827
_exptl_absorpt_correction_T_min 0.530
_exptl_absorpt_correction_type multi-scan
_exptl_absorpt_process_details
;
  [Sheldrick, G.M. (2014). SADABS Bruker AXS Inc., Madison, Wisconsin, USA]
;
_exptl_crystal_colour colourless
_exptl_crystal_density_diffrn 1.578
_exptl_crystal_description board
_exptl_crystal_F_000 1112
_exptl_crystal_size_max 0.450
_exptl_crystal_size_mid 0.090
_exptl_crystal_size_min 0.030
_refine_diff_density_max 1.499
_refine_diff_density_min -1.761
_refine_diff_density_rms 0.226
_refine_ls_abs_structure_details
;
Flack x determined using 1590 quotients [(I+)-(I-)]/[(I+)+(I-)]
(Parsons, Flack and Wagner, Acta Cryst. B69 (2013) 249-259).
;
_refine_ls_abs_structure_Flack -0.032(19)
_refine_ls_extinction_method none
_refine_ls_goodness_of_fit_ref 1.025
_refine_ls_hydrogen_treatment constr
_refine_ls_matrix_type full
_refine_ls_number_parameters 231
_refine_ls_number_reflns 5320
_refine_ls_number_restraints 0
_refine_ls_restrained_S_all 1.025
_refine_ls_R_factor_all 0.0785
_refine_ls_R_factor_gt 0.0544
_refine_ls_shift/su_max 0.006
_refine_ls_shift/su_mean 0.001
_refine_ls_structure_factor_coef Fsqd
_refine_ls_weighting_details 'w=1/[\s^2^(Fo^2^)+(0.0219P)^2^+39.6003P] where P=(Fo^2^+2Fc^2^)/3'
_refine_ls_weighting_scheme calc
_refine_ls_wR_factor_gt 0.1215
_refine_ls_wR_factor_ref 0.1361
_reflns_Friedel_coverage 0.758
_reflns_Friedel_fraction_full 0.969
_reflns_Friedel_fraction_max 0.960
_reflns_number_gt 4340
_reflns_number_total 5320
_reflns_threshold_expression >2sigma(I)
_cod_data_source_file d2sc02908a2.cif
_cod_data_source_block DPI280
_cod_original_cell_volume 2369.7(5)
_cod_database_code 1567341

loop_
_space_group_symop_operation_xyz
'x, y, z'
'-x+1/2, -y, z+1/2'
'x+1/2, -y+1/2, -z'
'-x, y+1/2, -z+1/2'

loop_
_atom_site_label
_atom_site_type_symbol
_atom_site_fract_x
_atom_site_fract_y
_atom_site_fract_z
_atom_site_U_iso_or_equiv
_atom_site_adp_type
_atom_site_occupancy
_atom_site_site_symmetry_order
_atom_site_calc_flag
_atom_site_refinement_flags_posn
_atom_site_refinement_flags_adp
_atom_site_refinement_flags_occupancy
_atom_site_disorder_assembly
_atom_site_disorder_group
Au1 Au 0.02796(6) 0.78205(5) 0.30373(4) 0.02351(17) Uani 1 1 d . . . . .
Cl1 Cl -0.1985(4) 0.7994(3) 0.2741(3) 0.0336(11) Uani 1 1 d . . . . .
C1 C 0.2282(16) 0.7718(13) 0.3278(9) 0.025(4) Uani 1 1 d . . . . .
N2 N 0.3183(12) 0.8267(11) 0.2946(10) 0.030(3) Uani 1 1 d . . . . .
C3 C 0.4598(17) 0.8027(13) 0.3180(11) 0.035(4) Uani 1 1 d . . . . .
H3A H 0.509653 0.856539 0.339141 0.042 Uiso 1 1 calc R U . . .
H3B H 0.511243 0.776531 0.272029 0.042 Uiso 1 1 calc R U . . .
C4 C 0.2900(18) 0.8938(14) 0.2333(11) 0.028(4) Uani 1 1 d . . . . .
C5 C 0.2874(18) 0.8679(14) 0.1517(12) 0.031(4) Uani 1 1 d . . . . .
C6 C 0.2655(19) 0.9364(14) 0.0934(12) 0.036(4) Uani 1 1 d . . . . .
H6 H 0.262714 0.920889 0.037832 0.043 Uiso 1 1 calc R U . . .
C7 C 0.248(2) 1.0248(15) 0.1168(13) 0.036(5) Uani 1 1 d . . . . .
H7 H 0.236312 1.070135 0.076345 0.043 Uiso 1 1 calc R U . . .
C8 C 0.2471(19) 1.0516(13) 0.1955(15) 0.037(4) Uani 1 1 d . . . . .
H8 H 0.232690 1.113894 0.209393 0.044 Uiso 1 1 calc R U . . .
C9 C 0.268(2) 0.9846(14) 0.2562(12) 0.032(4) Uani 1 1 d . . . . .
C10 C 0.305(2) 0.7677(18) 0.1265(14) 0.049(3) Uani 1 1 d . . . . .
H10 H 0.333308 0.731029 0.174679 0.059 Uiso 1 1 calc R U . . .
C11 C 0.173(2) 0.7311(18) 0.0949(13) 0.049(3) Uani 1 1 d . . . . .
H11A H 0.135173 0.774220 0.055669 0.074 Uiso 1 1 calc R U . . .
H11B H 0.108990 0.723106 0.139588 0.074 Uiso 1 1 calc R U . . .
H11C H 0.189504 0.671975 0.068684 0.074 Uiso 1 1 calc R U . . .
C12 C 0.416(2) 0.7592(16) 0.0617(13) 0.049(3) Uani 1 1 d . . . . .
H12A H 0.396060 0.801304 0.017305 0.074 Uiso 1 1 calc R U . . .
H12B H 0.418302 0.696261 0.041239 0.074 Uiso 1 1 calc R U . . .
H12C H 0.505470 0.774478 0.085064 0.074 Uiso 1 1 calc R U . . .
C13 C 0.262(2) 1.0141(16) 0.3446(12) 0.038(5) Uani 1 1 d . . . . .
H13 H 0.284060 0.959359 0.378358 0.046 Uiso 1 1 calc R U . . .
C14 C 0.116(2) 1.0443(18) 0.3655(13) 0.050(6) Uani 1 1 d . . . . .
H14A H 0.052711 0.993536 0.355755 0.075 Uiso 1 1 calc R U . . .
H14B H 0.090399 1.096571 0.331763 0.075 Uiso 1 1 calc R U . . .
H14C H 0.111904 1.062055 0.422444 0.075 Uiso 1 1 calc R U . . .
C15 C 0.367(3) 1.085(2) 0.3619(16) 0.069(9) Uani 1 1 d . . . . .
H15A H 0.343239 1.142005 0.333567 0.103 Uiso 1 1 calc R U . . .
H15B H 0.456842 1.063942 0.343348 0.103 Uiso 1 1 calc R U . . .
H15C H 0.370577 1.096948 0.420014 0.103 Uiso 1 1 calc R U . . .
C21 C 0.4364(17) 0.7325(17) 0.3828(13) 0.043(5) Uani 1 1 d . . . . .
H21A H 0.494671 0.677953 0.374010 0.052 Uiso 1 1 calc R U . . .
H21B H 0.456433 0.758184 0.436704 0.052 Uiso 1 1 calc R U . . .
N22 N 0.2888(12) 0.7085(12) 0.3753(8) 0.025(3) Uani 1 1 d . . . . .
C23 C 0.2183(18) 0.6394(14) 0.4215(13) 0.038(5) Uani 1 1 d . . . . .
H23 H 0.119511 0.657259 0.421643 0.045 Uiso 1 1 calc R U . . .
C24 C 0.267(2) 0.6463(18) 0.5096(14) 0.050(6) Uani 1 1 d . . . . .
H24A H 0.217044 0.601769 0.543499 0.060 Uiso 1 1 calc R U . . .
H24B H 0.366090 0.632092 0.512901 0.060 Uiso 1 1 calc R U . . .
O25 O 0.2428(17) 0.7367(11) 0.5378(8) 0.051(4) Uani 1 1 d . . . . .
H25 H 0.267867 0.741022 0.586038 0.077 Uiso 1 1 calc R U . . .
C26 C 0.225(2) 0.5430(17) 0.3818(16) 0.050(6) Uani 1 1 d . . . . .
C27 C 0.369(3) 0.503(2) 0.384(2) 0.078(10) Uani 1 1 d . . . . .
H27A H 0.427243 0.537054 0.346170 0.118 Uiso 1 1 calc R U . . .
H27B H 0.365097 0.438600 0.367232 0.118 Uiso 1 1 calc R U . . .
H27C H 0.405688 0.507609 0.438224 0.118 Uiso 1 1 calc R U . . .
C28 C 0.132(3) 0.478(2) 0.430(2) 0.079(10) Uani 1 1 d . . . . .
H28A H 0.120847 0.420154 0.400081 0.119 Uiso 1 1 calc R U . . .
H28B H 0.041935 0.506242 0.437406 0.119 Uiso 1 1 calc R U . . .
H28C H 0.172777 0.465019 0.482599 0.119 Uiso 1 1 calc R U . . .
C29 C 0.172(4) 0.5476(17) 0.298(2) 0.091(12) Uani 1 1 d . . . . .
H29A H 0.157579 0.485519 0.277859 0.136 Uiso 1 1 calc R U . . .
H29B H 0.237694 0.579725 0.264043 0.136 Uiso 1 1 calc R U . . .
H29C H 0.084686 0.580787 0.298318 0.136 Uiso 1 1 calc R U . . .

loop_
_atom_site_aniso_label
_atom_site_aniso_U_11
_atom_site_aniso_U_22
_atom_site_aniso_U_33
_atom_site_aniso_U_23
_atom_site_aniso_U_13
_atom_site_aniso_U_12
Au1 0.0148(2) 0.0249(3) 0.0309(3) 0.0030(3) -0.0005(3) 0.0015(3)
Cl1 0.0156(18) 0.039(3) 0.046(2) 0.012(2) -0.0018(16) 0.0023(18)
C1 0.030(8) 0.023(10) 0.023(8) -0.010(7) 0.007(6) 0.000(8)
N2 0.009(6) 0.046(9) 0.035(9) 0.008(8) 0.001(6) 0.001(6)
C3 0.013(7) 0.044(11) 0.048(11) 0.002(8) 0.000(8) 0.002(7)
C4 0.018(8) 0.033(11) 0.032(10) 0.003(8) -0.005(7) -0.003(7)
C5 0.022(9) 0.034(12) 0.037(11) 0.006(8) -0.002(7) -0.006(8)
C6 0.035(10) 0.037(12) 0.035(11) -0.007(9) 0.009(9) 0.001(8)
C7 0.042(12) 0.024(11) 0.041(12) 0.010(9) -0.001(9) -0.008(9)
C8 0.043(10) 0.028(10) 0.039(10) 0.001(11) 0.006(11) 0.005(8)
C9 0.031(10) 0.025(11) 0.039(11) -0.013(8) -0.002(8) -0.002(8)
C10 0.051(7) 0.049(9) 0.048(7) -0.012(6) 0.009(6) 0.001(6)
C11 0.051(7) 0.049(9) 0.048(7) -0.012(6) 0.009(6) 0.001(6)
C12 0.051(7) 0.049(9) 0.048(7) -0.012(6) 0.009(6) 0.001(6)
C13 0.037(11) 0.048(14) 0.030(11) -0.011(9) -0.007(9) 0.007(10)
C14 0.052(13) 0.063(16) 0.036(12) -0.029(11) 0.012(10) 0.006(11)
C15 0.060(16) 0.09(2) 0.053(16) -0.039(15) -0.017(13) -0.010(15)
C21 0.022(9) 0.055(15) 0.052(12) 0.001(11) -0.006(7) 0.006(9)
N22 0.015(6) 0.031(9) 0.031(7) 0.006(7) -0.002(5) 0.005(6)
C23 0.021(9) 0.029(11) 0.064(14) 0.011(10) -0.004(9) 0.007(7)
C24 0.038(11) 0.057(16) 0.055(14) 0.022(12) -0.009(10) 0.005(11)
O25 0.069(10) 0.050(12) 0.035(8) -0.005(7) -0.008(7) 0.015(8)
C26 0.036(13) 0.044(15) 0.069(17) 0.000(12) -0.017(11) -0.003(10)
C27 0.051(16) 0.048(18) 0.14(3) -0.012(18) -0.001(17) 0.022(13)
C28 0.07(2) 0.039(16) 0.13(3) 0.019(17) -0.001(19) -0.013(14)
C29 0.15(3) 0.024(13) 0.09(2) -0.015(16) -0.07(2) 0.008(15)

loop_
_atom_type_symbol
_atom_type_description
_atom_type_scat_dispersion_real
_atom_type_scat_dispersion_imag
_atom_type_scat_source
C C 0.0033 0.0016 'International Tables Vol C Tables 4.2.6.8 and 6.1.1.4'
H H 0.0000 0.0000 'International Tables Vol C Tables 4.2.6.8 and 6.1.1.4'
N N 0.0061 0.0033 'International Tables Vol C Tables 4.2.6.8 and 6.1.1.4'
O O 0.0106 0.0060 'International Tables Vol C Tables 4.2.6.8 and 6.1.1.4'
Cl Cl 0.1484 0.1585 'International Tables Vol C Tables 4.2.6.8 and 6.1.1.4'
Au Au -2.0133 8.8022 'International Tables Vol C Tables 4.2.6.8 and 6.1.1.4'

loop_
_geom_angle_atom_site_label_1
_geom_angle_atom_site_label_2
_geom_angle_atom_site_label_3
_geom_angle
_geom_angle_site_symmetry_1
_geom_angle_site_symmetry_3
_geom_angle_publ_flag
C1 Au1 Cl1 177.7(6) . . ?
N2 C1 N22 111.6(15) . . ?
N2 C1 Au1 121.8(13) . . ?
N22 C1 Au1 126.5(13) . . ?
C1 N2 C4 125.7(14) . . ?
C1 N2 C3 111.9(15) . . ?
C4 N2 C3 121.8(14) . . ?
N2 C3 C21 101.9(13) . . ?
N2 C3 H3A 111.4 . . ?
C21 C3 H3A 111.4 . . ?
N2 C3 H3B 111.4 . . ?
C21 C3 H3B 111.4 . . ?
H3A C3 H3B 109.2 . . ?
C9 C4 C5 121.1(18) . . ?
C9 C4 N2 118.9(17) . . ?
C5 C4 N2 120.0(18) . . ?
C4 C5 C6 118.2(19) . . ?
C4 C5 C10 121.2(18) . . ?
C6 C5 C10 120.6(18) . . ?
C7 C6 C5 119.9(19) . . ?
C7 C6 H6 120.1 . . ?
C5 C6 H6 120.1 . . ?
C8 C7 C6 123(2) . . ?
C8 C7 H7 118.4 . . ?
C6 C7 H7 118.4 . . ?
C7 C8 C9 118.7(19) . . ?
C7 C8 H8 120.6 . . ?
C9 C8 H8 120.6 . . ?
C4 C9 C8 118.9(18) . . ?
C4 C9 C13 122.4(19) . . ?
C8 C9 C13 118.7(18) . . ?
C11 C10 C12 109.7(18) . . ?
C11 C10 C5 109.8(19) . . ?
C12 C10 C5 110.5(19) . . ?
C11 C10 H10 108.9 . . ?
C12 C10 H10 108.9 . . ?
C5 C10 H10 108.9 . . ?
C10 C11 H11A 109.5 . . ?
C10 C11 H11B 109.5 . . ?
H11A C11 H11B 109.5 . . ?
C10 C11 H11C 109.5 . . ?
H11A C11 H11C 109.5 . . ?
H11B C11 H11C 109.5 . . ?
C10 C12 H12A 109.5 . . ?
C10 C12 H12B 109.5 . . ?
H12A C12 H12B 109.5 . . ?
C10 C12 H12C 109.5 . . ?
H12A C12 H12C 109.5 . . ?
H12B C12 H12C 109.5 . . ?
C15 C13 C9 111(2) . . ?
C15 C13 C14 113(2) . . ?
C9 C13 C14 109.5(17) . . ?
C15 C13 H13 107.6 . . ?
C9 C13 H13 107.6 . . ?
C14 C13 H13 107.6 . . ?
C13 C14 H14A 109.5 . . ?
C13 C14 H14B 109.5 . . ?
H14A C14 H14B 109.5 . . ?
C13 C14 H14C 109.5 . . ?
H14A C14 H14C 109.5 . . ?
H14B C14 H14C 109.5 . . ?
C13 C15 H15A 109.5 . . ?
C13 C15 H15B 109.5 . . ?
H15A C15 H15B 109.5 . . ?
C13 C15 H15C 109.5 . . ?
H15A C15 H15C 109.5 . . ?
H15B C15 H15C 109.5 . . ?
N22 C21 C3 104.4(14) . . ?
N22 C21 H21A 110.9 . . ?
C3 C21 H21A 110.9 . . ?
N22 C21 H21B 110.9 . . ?
C3 C21 H21B 110.9 . . ?
H21A C21 H21B 108.9 . . ?
C1 N22 C23 125.4(13) . . ?
C1 N22 C21 108.2(15) . . ?
C23 N22 C21 125.6(15) . . ?
N22 C23 C24 108.1(17) . . ?
N22 C23 C26 112.8(18) . . ?
C24 C23 C26 116.5(18) . . ?
N22 C23 H23 106.3 . . ?
C24 C23 H23 106.3 . . ?
C26 C23 H23 106.3 . . ?
O25 C24 C23 108.6(17) . . ?
O25 C24 H24A 110.0 . . ?
C23 C24 H24A 110.0 . . ?
O25 C24 H24B 110.0 . . ?
C23 C24 H24B 110.0 . . ?
H24A C24 H24B 108.3 . . ?
C24 O25 H25 109.5 . . ?
C29 C26 C27 111(3) . . ?
C29 C26 C28 107(2) . . ?
C27 C26 C28 107(2) . . ?
C29 C26 C23 110(2) . . ?
C27 C26 C23 112(2) . . ?
C28 C26 C23 108(2) . . ?
C26 C27 H27A 109.5 . . ?
C26 C27 H27B 109.5 . . ?
H27A C27 H27B 109.5 . . ?
C26 C27 H27C 109.5 . . ?
H27A C27 H27C 109.5 . . ?
H27B C27 H27C 109.5 . . ?
C26 C28 H28A 109.5 . . ?
C26 C28 H28B 109.5 . . ?
H28A C28 H28B 109.5 . . ?
C26 C28 H28C 109.5 . . ?
H28A C28 H28C 109.5 . . ?
H28B C28 H28C 109.5 . . ?
C26 C29 H29A 109.5 . . ?
C26 C29 H29B 109.5 . . ?
H29A C29 H29B 109.5 . . ?
C26 C29 H29C 109.5 . . ?
H29A C29 H29C 109.5 . . ?
H29B C29 H29C 109.5 . . ?

loop_
_geom_bond_atom_site_label_1
_geom_bond_atom_site_label_2
_geom_bond_distance
_geom_bond_site_symmetry_2
_geom_bond_publ_flag
Au1 C1 2.003(17) . ?
Au1 Cl1 2.282(4) . ?
C1 N2 1.31(2) . ?
C1 N22 1.35(2) . ?
N2 C4 1.44(2) . ?
N2 C3 1.48(2) . ?
C3 C21 1.50(3) . ?
C3 H3A 0.9900 . ?
C3 H3B 0.9900 . ?
C4 C9 1.40(3) . ?
C4 C5 1.40(3) . ?
C5 C6 1.41(3) . ?
C5 C10 1.53(3) . ?
C6 C7 1.36(3) . ?
C6 H6 0.9500 . ?
C7 C8 1.36(3) . ?
C7 H7 0.9500 . ?
C8 C9 1.42(3) . ?
C8 H8 0.9500 . ?
C9 C13 1.53(2) . ?
C10 C11 1.49(3) . ?
C10 C12 1.53(3) . ?
C10 H10 1.0000 . ?
C11 H11A 0.9800 . ?
C11 H11B 0.9800 . ?
C11 H11C 0.9800 . ?
C12 H12A 0.9800 . ?
C12 H12B 0.9800 . ?
C12 H12C 0.9800 . ?
C13 C15 1.49(3) . ?
C13 C14 1.53(3) . ?
C13 H13 1.0000 . ?
C14 H14A 0.9800 . ?
C14 H14B 0.9800 . ?
C14 H14C 0.9800 . ?
C15 H15A 0.9800 . ?
C15 H15B 0.9800 . ?
C15 H15C 0.9800 . ?
C21 N22 1.49(2) . ?
C21 H21A 0.9900 . ?
C21 H21B 0.9900 . ?
N22 C23 1.44(2) . ?
C23 C24 1.54(3) . ?
C23 C26 1.56(3) . ?
C23 H23 1.0000 . ?
C24 O25 1.42(3) . ?
C24 H24A 0.9900 . ?
C24 H24B 0.9900 . ?
O25 H25 0.8400 . ?
C26 C29 1.48(4) . ?
C26 C27 1.52(3) . ?
C26 C28 1.55(4) . ?
C27 H27A 0.9800 . ?
C27 H27B 0.9800 . ?
C27 H27C 0.9800 . ?
C28 H28A 0.9800 . ?
C28 H28B 0.9800 . ?
C28 H28C 0.9800 . ?
C29 H29A 0.9800 . ?
C29 H29B 0.9800 . ?
C29 H29C 0.9800 . ?

loop_
_geom_torsion_atom_site_label_1
_geom_torsion_atom_site_label_2
_geom_torsion_atom_site_label_3
_geom_torsion_atom_site_label_4
_geom_torsion
_geom_torsion_site_symmetry_1
_geom_torsion_site_symmetry_2
_geom_torsion_site_symmetry_3
_geom_torsion_site_symmetry_4
_geom_torsion_publ_flag
N22 C1 N2 C4 171.7(16) . . . . ?
Au1 C1 N2 C4 -6(3) . . . . ?
N22 C1 N2 C3 1(2) . . . . ?
Au1 C1 N2 C3 -176.8(12) . . . . ?
C1 N2 C3 C21 -9(2) . . . . ?
C4 N2 C3 C21 179.5(17) . . . . ?
C1 N2 C4 C9 96(2) . . . . ?
C3 N2 C4 C9 -93(2) . . . . ?
C1 N2 C4 C5 -85(2) . . . . ?
C3 N2 C4 C5 85(2) . . . . ?
C9 C4 C5 C6 2(3) . . . . ?
N2 C4 C5 C6 -177.2(15) . . . . ?
C9 C4 C5 C10 -177.4(17) . . . . ?
N2 C4 C5 C10 4(3) . . . . ?
C4 C5 C6 C7 0(3) . . . . ?
C10 C5 C6 C7 179.3(18) . . . . ?
C5 C6 C7 C8 -2(3) . . . . ?
C6 C7 C8 C9 1(3) . . . . ?
C5 C4 C9 C8 -2(3) . . . . ?
N2 C4 C9 C8 176.8(16) . . . . ?
C5 C4 C9 C13 176.5(19) . . . . ?
N2 C4 C9 C13 -5(3) . . . . ?
C7 C8 C9 C4 1(3) . . . . ?
C7 C8 C9 C13 -178.0(19) . . . . ?
C4 C5 C10 C11 110(2) . . . . ?
C6 C5 C10 C11 -69(2) . . . . ?
C4 C5 C10 C12 -129(2) . . . . ?
C6 C5 C10 C12 52(3) . . . . ?
C4 C9 C13 C15 122(2) . . . . ?
C8 C9 C13 C15 -59(3) . . . . ?
C4 C9 C13 C14 -112(2) . . . . ?
C8 C9 C13 C14 66(3) . . . . ?
N2 C3 C21 N22 13(2) . . . . ?
N2 C1 N22 C23 178.7(17) . . . . ?
Au1 C1 N22 C23 -4(3) . . . . ?
N2 C1 N22 C21 8(2) . . . . ?
Au1 C1 N22 C21 -174.3(13) . . . . ?
C3 C21 N22 C1 -14(2) . . . . ?
C3 C21 N22 C23 176.1(18) . . . . ?
C1 N22 C23 C24 -126.8(18) . . . . ?
C21 N22 C23 C24 42(2) . . . . ?
C1 N22 C23 C26 103(2) . . . . ?
C21 N22 C23 C26 -88(2) . . . . ?
N22 C23 C24 O25 57(2) . . . . ?
C26 C23 C24 O25 -175.2(18) . . . . ?
N22 C23 C26 C29 -56(3) . . . . ?
C24 C23 C26 C29 179(2) . . . . ?
N22 C23 C26 C27 69(3) . . . . ?
C24 C23 C26 C27 -57(3) . . . . ?
N22 C23 C26 C28 -172.7(18) . . . . ?
C24 C23 C26 C28 62(2) . . . . ?
